data_2010276
loop_
_publ_author_name
'Guesdon, A.'
'Leclaire, A.'
'Borel, M.M.'
'Grandin, A.'
'Raveau, B.'

_publ_section_title
;
An Mo^V^ Monophosphate, Rb~2~Mo~2~P~2~O~11~
;
_journal_name_full 'Acta Crystallographica Section C'
_journal_page_first 1852
_journal_page_last 1854
_journal_volume 50
_journal_year 1994
_chemical_formula_moiety 'Rb2 Mo2 P2 O11'
_chemical_formula_sum 'Mo2 O11 P2 Rb2'
_chemical_formula_weight 600.76
_space_group_IT_number 14
_symmetry_cell_setting monoclinic
_symmetry_space_group_name_Hall '-P 2ybc'
_symmetry_space_group_name_H-M 'P 1 21/c 1'
_cell_angle_alpha 90
_cell_angle_beta 97.700(10)
_cell_angle_gamma 90
_cell_formula_units_Z 4
_cell_length_a 9.973(2)
_cell_length_b 10.180(2)
_cell_length_c 10.0120(10)
_cell_measurement_temperature 274
_cell_volume 1007.2(5)
_exptl_crystal_density_diffrn 3.96
_refine_ls_R_factor_obs 0.041
_refine_ls_wR_factor_obs 0.046
_cod_original_sg_symbol_H-M 'P 21/c'
_cod_database_code 2010276

loop_
_symmetry_equiv_pos_as_xyz
x,y,z
x,1/2-y,1/2+z
-x,-y,-z
-x,1/2+y,1/2-z

loop_
_atom_site_label
_atom_site_fract_x
_atom_site_fract_y
_atom_site_fract_z
Mo(1) .34580(10) .08540(10) .13440(10)
Mo(2) .07940(10) .32230(10) .14740(10)
P(1) .3968(3) .3743(4) .3171(3)
P(2) .1263(3) .0754(4) .3541(3)
Rb(1) .0 .0 .0
Rb(2) .7620(2) .1852(2) .2901(2)
Rb(3) .5132(4) .0685(5) .5069(3)
O(1) .2846(9) -.0580(10) .0640(10)
O(2) .4286(9) .1493(9) -.0290(10)
O(3) .2681(9) .0530(10) .3170(10)
O(4) .5255(9) -.0040(10) .2210(10)
O(5) .1952(9) .1957(9) .0958(9)
O(6) .4436(9) .2550(10) .2434(9)
O(7) -.0700(10) .2620(10) .0680(10)
O(8) -.0261(9) .4780(10) .2232(9)
O(9) .1340(9) .4489(9) .0063(9)
O(10) .0680(10) .2160(10) .3227(9)
O(11) .2470(9) .4043(9) .2748(9)

loop_
_geom_bond_atom_site_label_1
_geom_bond_atom_site_label_2
_geom_bond_site_symmetry_1
_geom_bond_site_symmetry_2
_geom_bond_distance
_geom_bond_publ_flag
Mo(1) O(1) . . 1.70(3) yes
Mo(1) O(2) . . 2.03(3) yes
Mo(1) O(3) . . 2.11(3) yes
Mo(1) O(4) . . 2.09(3) yes
Mo(1) O(5) . . 1.87(3) yes
Mo(1) O(6) . . 2.20(3) yes
Mo(2) O(5) . . 1.85(3) yes
Mo(2) O(7) . . 1.70(3) yes
Mo(2) O(8) . . 2.10(3) yes
Mo(2) O(9) . . 2.04(3) yes
Mo(2) O(10) . . 2.08(3) yes
Mo(2) O(11) . . 2.13(3) yes
P(1) O(2) . 2_555 1.55(3) yes
P(1) O(4) . 4_655 1.54(3) yes
P(1) O(6) . . 1.53(3) yes
P(1) O(11) . . 1.53(3) yes
P(2) O(3) . . 1.53(3) yes
P(2) O(8) . 4_545 1.54(3) yes
P(2) O(9) . 2_555 1.54(3) yes
P(2) O(10) . . 1.56(3) yes
Rb(1) O(1) . 3_555 2.89(3) yes
Rb(1) O(1) . . 2.89(3) yes
Rb(1) O(5) . 3_555 2.86(3) yes
Rb(1) O(5) . . 2.86(3) yes
Rb(1) O(7) . . 2.86(3) yes
Rb(1) O(7) . 3_555 2.86(3) yes
Rb(1) O(8) . 2_554 2.76(3) yes
Rb(1) O(8) . 4_545 2.76(3) yes
Rb(2) O(1) . 4_655 3.05(3) yes
Rb(2) O(4) . . 3.05(3) yes
Rb(2) O(6) . . 3.23(3) yes
Rb(2) O(7) . 1_655 3.06(3) yes
Rb(2) O(7) . 2_655 3.10(3) yes
Rb(2) O(8) . 4_645 3.39(3) yes
Rb(2) O(9) . 4_645 3.23(3) yes
Rb(2) O(10) . 1_655 3.04(3) yes
Rb(2) O(11) . 4_645 2.93(3) yes
Rb(3) O(2) . 2_555 3.00(3) yes
Rb(3) O(3) . . 2.89(3) yes
Rb(3) O(3) . 3_656 2.89(3) yes
Rb(3) O(4) . . 2.97(3) yes
Rb(3) O(4) . 3_656 2.88(3) yes
Rb(3) O(6) . . 3.25(3) yes
Rb(3) O(6) . 2_555 3.12(3) yes

_cod_duplicate_entry 1001613
